data_4110983
loop_
_publ_author_name
'Weiping Su'
'Youngjo Kim'
'Arkady Ellern'
'Ilia A. Guzei'
'John G. Verkade'

_publ_section_title
;
 Facile Synthesis of Monomeric Alumatranes
;
_journal_name_full 'Journal of the American Chemical Society'
_journal_page_first 13727
_journal_page_last 13735
_journal_paper_doi 10.1021/ja0626786
_journal_volume 128
_journal_year 2006
_chemical_formula_moiety
;
(C15 H34 Al N O4 1+),(C33 H35 P N4 1-), (C H2 Cl2)
;
_chemical_formula_sum 'C49 H71 Al Cl2 N5 O4 P'
_chemical_formula_weight 922.96
_chemical_name_systematic
; 
 ? 
;
_space_group_IT_number 14
_symmetry_cell_setting monoclinic
_symmetry_space_group_name_Hall '-P 2yn'
_symmetry_space_group_name_H-M 'P 1 21/n 1'
_atom_sites_solution_hydrogens geom
_atom_sites_solution_primary direct
_atom_sites_solution_secondary difmap
_audit_creation_method SHELXL-97
_cell_angle_alpha 90.00
_cell_angle_beta 96.352(9)
_cell_angle_gamma 90.00
_cell_formula_units_Z 4
_cell_length_a 13.024(6)
_cell_length_b 18.322(8)
_cell_length_c 20.516(10)
_cell_measurement_reflns_used 881
_cell_measurement_temperature 183(2)
_cell_measurement_theta_max 22.00
_cell_measurement_theta_min 4.00
_cell_volume 4866(4)
_computing_cell_refinement 'Bruker SMART'
_computing_data_collection 'Bruker SMART'
_computing_data_reduction 'Bruker SAINT'
_computing_molecular_graphics 'Bruker SHELXTL'
_computing_publication_material 'Bruker SHELXTL'
_computing_structure_refinement 'SHELXL-97 (Sheldrick, 1997)'
_computing_structure_solution 'SHELXS-97 (Sheldrick, 1990)'
_diffrn_ambient_temperature 183(2)
_diffrn_measured_fraction_theta_full 0.997
_diffrn_measured_fraction_theta_max 0.997
_diffrn_measurement_device_type 'CCD area detector'
_diffrn_measurement_method 'phi and omega scans'
_diffrn_radiation_monochromator graphite
_diffrn_radiation_source 'fine-focus sealed tube'
_diffrn_radiation_type MoK\a
_diffrn_radiation_wavelength 0.71073
_diffrn_reflns_av_R_equivalents 0.1626
_diffrn_reflns_av_sigmaI/netI 0.1117
_diffrn_reflns_limit_h_max 11
_diffrn_reflns_limit_h_min -11
_diffrn_reflns_limit_k_max 16
_diffrn_reflns_limit_k_min -16
_diffrn_reflns_limit_l_max 18
_diffrn_reflns_limit_l_min -18
_diffrn_reflns_number 18381
_diffrn_reflns_theta_full 18.87
_diffrn_reflns_theta_max 18.87
_diffrn_reflns_theta_min 1.49
_exptl_absorpt_coefficient_mu 0.233
_exptl_absorpt_correction_T_max 1
_exptl_absorpt_correction_T_min 0.80
_exptl_absorpt_correction_type multi-scan
_exptl_absorpt_process_details 'Bruker SADABS'
_exptl_crystal_colour colorless
_exptl_crystal_density_diffrn 1.260
_exptl_crystal_density_meas ?
_exptl_crystal_description prism
_exptl_crystal_F_000 1976
_exptl_crystal_size_max 0.30
_exptl_crystal_size_mid 0.20
_exptl_crystal_size_min 0.10
_refine_diff_density_max 0.414
_refine_diff_density_min -0.411
_refine_diff_density_rms 0.069
_refine_ls_extinction_method none
_refine_ls_goodness_of_fit_ref 1.064
_refine_ls_hydrogen_treatment mixed
_refine_ls_matrix_type full
_refine_ls_number_parameters 574
_refine_ls_number_reflns 3835
_refine_ls_number_restraints 0
_refine_ls_restrained_S_all 1.064
_refine_ls_R_factor_all 0.0978
_refine_ls_R_factor_gt 0.0727
_refine_ls_shift/su_max 0.000
_refine_ls_shift/su_mean 0.000
_refine_ls_structure_factor_coef Fsqd
_refine_ls_weighting_details 'calc w=1/[\s^2^(Fo^2^)+(0.0538P)^2^+18.6546P] where P=(Fo^2^+2Fc^2^)/3'
_refine_ls_weighting_scheme calc
_refine_ls_wR_factor_gt 0.1808
_refine_ls_wR_factor_ref 0.1999
_reflns_number_gt 2844
_reflns_number_total 3835
_reflns_threshold_expression >2sigma(I)
_cod_data_source_file ja0626786si20060804_052408.cif
_cod_data_source_block ver87
_cod_depositor_comments
;
The following automatic conversions were performed:

'_exptl_crystal_density_meas' value 'none' was changed to '?' - the
value is perceived as not measured.

Automatic conversion script
Id: cif_fix_values 3008 2015-01-20 13:52:24Z robertas 
;
_cod_database_code 4110983

loop_
_symmetry_equiv_pos_as_xyz
'x, y, z'
'-x+1/2, y+1/2, -z+1/2'
'-x, -y, -z'
'x-1/2, -y-1/2, z-1/2'

loop_
_atom_site_label
_atom_site_type_symbol
_atom_site_fract_x
_atom_site_fract_y
_atom_site_fract_z
_atom_site_U_iso_or_equiv
_atom_site_adp_type
_atom_site_occupancy
_atom_site_symmetry_multiplicity
_atom_site_calc_flag
_atom_site_refinement_flags
Al1 Al 0.57639(17) 0.29292(12) 0.67527(11) 0.0274(7) Uani 1 1 d .
C1 C 0.6270(5) 0.2123(5) 0.7952(4) 0.026(2) Uani 1 1 d .
C2 C 0.6281(6) 0.2219(5) 0.8625(5) 0.033(2) Uani 1 1 d .
C3 C 0.6105(7) 0.2948(5) 0.8891(4) 0.045(2) Uani 1 1 d .
H3A H 0.5361 0.3046 0.8857 0.068 Uiso 1 1 calc R
H3B H 0.6442 0.3316 0.8641 0.068 Uiso 1 1 calc R
H3C H 0.6394 0.2968 0.9353 0.068 Uiso 1 1 calc R
C4 C 0.6442(7) 0.1625(6) 0.9023(4) 0.053(3) Uani 1 1 d .
H4 H 0.6468 0.1697 0.9483 0.063 Uiso 1 1 calc R
C5 C 0.6568(8) 0.0930(6) 0.8800(5) 0.061(3) Uani 1 1 d .
C6 C 0.6762(10) 0.0281(5) 0.9246(5) 0.099(4) Uani 1 1 d .
H6A H 0.7173 0.0432 0.9652 0.148 Uiso 1 1 calc R
H6B H 0.7140 -0.0093 0.9027 0.148 Uiso 1 1 calc R
H6C H 0.6101 0.0080 0.9348 0.148 Uiso 1 1 calc R
C7 C 0.6518(6) 0.0842(5) 0.8128(5) 0.042(2) Uani 1 1 d .
H7 H 0.6590 0.0368 0.7952 0.051 Uiso 1 1 calc R
C8 C 0.6368(6) 0.1425(5) 0.7711(4) 0.029(2) Uani 1 1 d .
C9 C 0.6364(6) 0.1322(4) 0.6989(4) 0.034(2) Uani 1 1 d .
H9A H 0.7040 0.1478 0.6859 0.041 Uiso 1 1 calc R
H9B H 0.6281 0.0795 0.6886 0.041 Uiso 1 1 calc R
C10 C 0.3626(7) 0.2592(5) 0.6335(4) 0.025(2) Uani 1 1 d .
C11 C 0.2736(7) 0.2920(5) 0.6029(4) 0.033(2) Uani 1 1 d .
C12 C 0.2677(6) 0.3725(5) 0.5975(4) 0.043(2) Uani 1 1 d .
H12A H 0.2013 0.3865 0.5737 0.065 Uiso 1 1 calc R
H12B H 0.3241 0.3903 0.5738 0.065 Uiso 1 1 calc R
H12C H 0.2739 0.3940 0.6415 0.065 Uiso 1 1 calc R
C13 C 0.1911(6) 0.2483(6) 0.5804(4) 0.033(2) Uani 1 1 d .
H13 H 0.1302 0.2710 0.5601 0.040 Uiso 1 1 calc R
C14 C 0.1923(7) 0.1731(5) 0.5860(4) 0.029(2) Uani 1 1 d .
C15 C 0.1039(6) 0.1267(5) 0.5594(4) 0.043(2) Uani 1 1 d .
H15A H 0.1108 0.1144 0.5136 0.064 Uiso 1 1 calc R
H15B H 0.0391 0.1532 0.5619 0.064 Uiso 1 1 calc R
H15C H 0.1035 0.0817 0.5853 0.064 Uiso 1 1 calc R
C16 C 0.2798(7) 0.1434(5) 0.6183(4) 0.030(2) Uani 1 1 d .
H16 H 0.2826 0.0919 0.6241 0.036 Uiso 1 1 calc R
C17 C 0.3643(7) 0.1844(5) 0.6429(4) 0.026(2) Uani 1 1 d .
C18 C 0.4541(6) 0.1505(4) 0.6816(4) 0.029(2) Uani 1 1 d .
H18A H 0.4478 0.0967 0.6782 0.035 Uiso 1 1 calc R
H18B H 0.4536 0.1639 0.7283 0.035 Uiso 1 1 calc R
C19 C 0.7012(6) 0.2363(5) 0.5775(4) 0.026(2) Uani 1 1 d .
C20 C 0.7921(6) 0.2523(4) 0.5521(4) 0.030(2) Uani 1 1 d .
C21 C 0.8435(6) 0.3245(5) 0.5651(4) 0.043(2) Uani 1 1 d .
H21A H 0.8021 0.3628 0.5413 0.065 Uiso 1 1 calc R
H21B H 0.9124 0.3234 0.5502 0.065 Uiso 1 1 calc R
H21C H 0.8497 0.3348 0.6122 0.065 Uiso 1 1 calc R
C22 C 0.8356(6) 0.2001(6) 0.5152(4) 0.037(2) Uani 1 1 d .
H22 H 0.8982 0.2111 0.4976 0.044 Uiso 1 1 calc R
C23 C 0.7917(7) 0.1327(5) 0.5032(4) 0.033(2) Uani 1 1 d .
C24 C 0.8399(7) 0.0766(5) 0.4626(4) 0.052(3) Uani 1 1 d .
H24A H 0.7926 0.0655 0.4233 0.079 Uiso 1 1 calc R
H24B H 0.8538 0.0320 0.4885 0.079 Uiso 1 1 calc R
H24C H 0.9049 0.0957 0.4495 0.079 Uiso 1 1 calc R
C25 C 0.7007(7) 0.1185(4) 0.5289(4) 0.033(2) Uani 1 1 d .
H25 H 0.6685 0.0722 0.5213 0.039 Uiso 1 1 calc R
C26 C 0.6559(6) 0.1695(5) 0.5651(4) 0.027(2) Uani 1 1 d .
C27 C 0.5542(6) 0.1541(4) 0.5899(4) 0.030(2) Uani 1 1 d .
H27A H 0.4995 0.1822 0.5636 0.036 Uiso 1 1 calc R
H27B H 0.5380 0.1016 0.5840 0.036 Uiso 1 1 calc R
C28 C 0.5937(7) 0.4263(4) 0.7395(4) 0.026(2) Uani 1 1 d .
C29 C 0.4946(6) 0.4402(4) 0.7594(4) 0.032(2) Uani 1 1 d .
H29 H 0.4344 0.4218 0.7343 0.038 Uiso 1 1 calc R
C30 C 0.4863(7) 0.4802(5) 0.8148(4) 0.036(2) Uani 1 1 d .
H30 H 0.4196 0.4898 0.8274 0.044 Uiso 1 1 calc R
C31 C 0.5699(8) 0.5067(4) 0.8523(4) 0.033(2) Uani 1 1 d .
H31 H 0.5623 0.5329 0.8915 0.040 Uiso 1 1 calc R
C32 C 0.6653(7) 0.4949(4) 0.8328(4) 0.039(2) Uani 1 1 d .
H32 H 0.7247 0.5141 0.8580 0.047 Uiso 1 1 calc R
C33 C 0.6766(7) 0.4553(5) 0.7766(5) 0.034(2) Uani 1 1 d .
H33 H 0.7437 0.4483 0.7637 0.041 Uiso 1 1 calc R
C34 C 0.2507(6) 0.2655(4) 0.8397(4) 0.035(2) Uani 1 1 d .
H34 H 0.2428 0.2875 0.8835 0.042 Uiso 1 1 calc R
C35 C 0.3205(7) 0.2014(6) 0.8512(5) 0.069(3) Uani 1 1 d .
H35A H 0.2889 0.1654 0.8782 0.104 Uiso 1 1 calc R
H35B H 0.3869 0.2172 0.8738 0.104 Uiso 1 1 calc R
H35C H 0.3315 0.1793 0.8090 0.104 Uiso 1 1 calc R
C36 C 0.2958(8) 0.3231(6) 0.7993(5) 0.076(3) Uani 1 1 d .
H36A H 0.3106 0.3020 0.7575 0.113 Uiso 1 1 calc R
H36B H 0.3599 0.3417 0.8231 0.113 Uiso 1 1 calc R
H36C H 0.2463 0.3633 0.7910 0.113 Uiso 1 1 calc R
C37 C 0.1359(7) 0.2220(5) 0.7431(4) 0.047(2) Uani 1 1 d .
H37A H 0.1456 0.2643 0.7143 0.057 Uiso 1 1 calc R
H37B H 0.1887 0.1849 0.7357 0.057 Uiso 1 1 calc R
C38 C 0.0393(10) 0.1932(12) 0.7271(6) 0.203(11) Uani 1 1 d .
H38A H 0.0465 0.1403 0.7188 0.243 Uiso 1 1 calc R
H38B H 0.0086 0.2159 0.6857 0.243 Uiso 1 1 calc R
C39 C -0.0243(6) 0.3586(5) 0.9062(4) 0.046(3) Uani 1 1 d .
H39 H 0.0308 0.3429 0.9412 0.056 Uiso 1 1 calc R
C40 C -0.1247(8) 0.3662(7) 0.9381(5) 0.097(4) Uani 1 1 d .
H40A H -0.1789 0.3860 0.9060 0.145 Uiso 1 1 calc R
H40B H -0.1135 0.3993 0.9758 0.145 Uiso 1 1 calc R
H40C H -0.1459 0.3182 0.9528 0.145 Uiso 1 1 calc R
C41 C 0.0079(10) 0.4301(6) 0.8805(6) 0.099(4) Uani 1 1 d .
H41A H 0.0699 0.4232 0.8581 0.149 Uiso 1 1 calc R
H41B H 0.0231 0.4644 0.9170 0.149 Uiso 1 1 calc R
H41C H -0.0479 0.4496 0.8495 0.149 Uiso 1 1 calc R
C42 C -0.1159(7) 0.3087(5) 0.8035(4) 0.048(3) Uani 1 1 d .
H42A H -0.1836 0.3045 0.8208 0.058 Uiso 1 1 calc R
H42B H -0.1125 0.3571 0.7824 0.058 Uiso 1 1 calc R
C43 C -0.1064(12) 0.2539(8) 0.7574(7) 0.167(9) Uani 1 1 d .
H43A H -0.1736 0.2284 0.7488 0.201 Uiso 1 1 calc R
H43B H -0.0916 0.2769 0.7158 0.201 Uiso 1 1 calc R
C44 C 0.0612(8) 0.1368(5) 0.9533(5) 0.056(3) Uani 1 1 d .
H44 H 0.1107 0.1755 0.9712 0.067 Uiso 1 1 calc R
C45 C -0.0258(10) 0.1360(7) 0.9946(5) 0.115(5) Uani 1 1 d .
H45A H -0.0580 0.1844 0.9938 0.172 Uiso 1 1 calc R
H45B H 0.0004 0.1233 1.0398 0.172 Uiso 1 1 calc R
H45C H -0.0771 0.0998 0.9773 0.172 Uiso 1 1 calc R
C46 C 0.1191(11) 0.0657(7) 0.9559(7) 0.134(6) Uani 1 1 d .
H46A H 0.0739 0.0272 0.9359 0.201 Uiso 1 1 calc R
H46B H 0.1414 0.0531 1.0017 0.201 Uiso 1 1 calc R
H46C H 0.1797 0.0705 0.9319 0.201 Uiso 1 1 calc R
C47 C -0.0401(7) 0.1049(5) 0.8494(4) 0.054(3) Uani 1 1 d .
H47A H -0.0019 0.0592 0.8431 0.065 Uiso 1 1 calc R
H47B H -0.1004 0.0931 0.8729 0.065 Uiso 1 1 calc R
C48 C -0.0728(15) 0.1362(7) 0.7891(7) 0.179(10) Uani 1 1 d .
H48A H -0.0581 0.1013 0.7545 0.214 Uiso 1 1 calc R
H48B H -0.1488 0.1421 0.7860 0.214 Uiso 1 1 calc R
C49 C 0.3953(7) 1.0135(5) 0.8230(5) 0.070(3) Uani 1 1 d .
H49A H 0.4418 1.0550 0.8166 0.083 Uiso 1 1 calc R
H49B H 0.3768 1.0159 0.8685 0.083 Uiso 1 1 calc R
Cl1 Cl 0.4582(3) 0.93404(18) 0.8124(2) 0.1232(14) Uani 1 1 d .
Cl2 Cl 0.2841(2) 1.02109(17) 0.76840(15) 0.0949(11) Uani 1 1 d .
N1 N 0.5537(4) 0.1731(3) 0.6596(3) 0.0248(16) Uani 1 1 d .
N2 N 0.1493(5) 0.2450(4) 0.8106(3) 0.0385(18) Uani 1 1 d .
N3 N -0.0340(5) 0.3024(3) 0.8565(3) 0.0336(18) Uani 1 1 d .
N4 N 0.0259(5) 0.1560(3) 0.8869(3) 0.0337(18) Uani 1 1 d .
N5 N -0.0306(5) 0.2025(4) 0.7754(3) 0.0339(18) Uani 1 1 d .
O1 O 0.6183(4) 0.2697(3) 0.7560(3) 0.0316(14) Uani 1 1 d .
O2 O 0.4423(4) 0.3012(3) 0.6548(2) 0.0293(14) Uani 1 1 d .
O3 O 0.6601(4) 0.2872(3) 0.6131(3) 0.0388(15) Uani 1 1 d .
O4 O 0.6035(4) 0.3869(3) 0.6867(3) 0.0334(14) Uani 1 1 d .
P1 P 0.05134(15) 0.23605(11) 0.85583(10) 0.0265(7) Uani 1 1 d .
H1P H 0.106(5) 0.259(3) 0.912(3) 0.032 Uiso 1 1 d .

loop_
_atom_site_aniso_label
_atom_site_aniso_U_11
_atom_site_aniso_U_22
_atom_site_aniso_U_33
_atom_site_aniso_U_23
_atom_site_aniso_U_13
_atom_site_aniso_U_12
Al1 0.0228(15) 0.0269(15) 0.0360(15) -0.0024(12) 0.0187(12) 0.0002(11)
C1 0.014(5) 0.030(7) 0.032(7) 0.001(6) -0.002(4) 0.004(4)
C2 0.030(5) 0.034(7) 0.035(7) -0.006(6) 0.005(4) -0.007(4)
C3 0.047(6) 0.052(7) 0.039(5) -0.010(5) 0.014(5) -0.002(5)
C4 0.089(8) 0.037(7) 0.031(6) -0.002(6) 0.003(5) -0.014(6)
C5 0.082(8) 0.051(8) 0.046(8) 0.008(6) -0.009(6) -0.006(6)
C6 0.172(13) 0.052(8) 0.065(7) 0.028(6) -0.021(8) -0.003(8)
C7 0.045(6) 0.028(6) 0.051(7) 0.008(6) -0.003(5) 0.002(5)
C8 0.018(5) 0.036(7) 0.034(6) -0.002(6) 0.004(4) -0.001(4)
C9 0.021(5) 0.027(5) 0.054(7) -0.004(5) 0.008(5) -0.002(4)
C10 0.013(6) 0.039(7) 0.025(5) -0.004(5) 0.014(4) 0.003(6)
C11 0.030(7) 0.044(7) 0.028(5) 0.002(5) 0.014(5) 0.007(6)
C12 0.036(6) 0.041(7) 0.055(6) 0.006(5) 0.016(5) 0.013(5)
C13 0.014(6) 0.062(8) 0.024(5) 0.004(5) 0.003(4) 0.006(5)
C14 0.025(6) 0.038(7) 0.026(5) -0.001(5) 0.012(5) 0.007(6)
C15 0.025(6) 0.057(6) 0.047(6) 0.003(5) 0.005(5) -0.011(5)
C16 0.031(6) 0.027(5) 0.034(5) 0.001(4) 0.011(5) -0.006(6)
C17 0.029(6) 0.025(6) 0.027(5) 0.001(4) 0.012(5) 0.006(5)
C18 0.016(5) 0.031(5) 0.042(5) 0.002(4) 0.010(5) -0.005(4)
C19 0.014(5) 0.030(6) 0.037(5) -0.003(5) 0.019(5) 0.005(5)
C20 0.024(6) 0.030(6) 0.038(5) -0.001(5) 0.016(5) -0.001(5)
C21 0.027(5) 0.061(7) 0.045(6) -0.003(5) 0.022(5) -0.001(5)
C22 0.023(5) 0.053(7) 0.037(5) 0.005(5) 0.017(5) 0.010(6)
C23 0.034(6) 0.040(7) 0.026(5) -0.005(5) 0.006(5) 0.017(5)
C24 0.048(6) 0.061(7) 0.052(6) -0.012(5) 0.021(5) 0.015(5)
C25 0.036(6) 0.035(6) 0.029(5) -0.005(5) 0.013(5) 0.006(5)
C26 0.018(5) 0.033(6) 0.034(5) 0.005(5) 0.017(5) -0.002(5)
C27 0.036(6) 0.027(5) 0.026(5) -0.008(4) -0.003(4) 0.001(4)
C28 0.031(6) 0.011(5) 0.039(6) 0.005(4) 0.018(6) -0.005(5)
C29 0.026(6) 0.026(5) 0.045(6) -0.001(5) 0.014(5) -0.008(4)
C30 0.027(6) 0.038(6) 0.047(6) -0.006(5) 0.017(5) -0.004(5)
C31 0.035(6) 0.032(5) 0.036(5) -0.007(4) 0.018(6) 0.002(5)
C32 0.037(7) 0.027(5) 0.053(7) 0.000(5) 0.000(5) -0.004(4)
C33 0.017(6) 0.036(6) 0.052(6) 0.000(5) 0.016(5) -0.002(5)
C34 0.029(6) 0.038(6) 0.042(5) -0.002(4) 0.021(5) -0.012(5)
C35 0.045(7) 0.083(8) 0.080(8) -0.008(6) 0.013(6) 0.007(6)
C36 0.071(8) 0.091(8) 0.068(7) -0.003(6) 0.018(6) -0.044(7)
C37 0.038(7) 0.067(7) 0.038(6) -0.012(5) 0.011(5) -0.011(5)
C38 0.057(9) 0.49(3) 0.069(9) -0.138(14) 0.044(8) -0.117(14)
C39 0.036(6) 0.042(7) 0.060(6) -0.011(6) -0.002(5) 0.013(5)
C40 0.068(8) 0.150(12) 0.070(8) -0.026(7) 0.000(7) 0.060(8)
C41 0.120(11) 0.040(8) 0.131(11) -0.006(7) -0.017(9) 0.004(7)
C42 0.031(6) 0.055(7) 0.058(6) 0.001(6) 0.004(6) 0.014(5)
C43 0.180(16) 0.140(13) 0.148(13) -0.113(12) -0.129(12) 0.118(13)
C44 0.070(7) 0.047(7) 0.049(7) 0.012(5) 0.000(6) -0.017(6)
C45 0.157(13) 0.141(12) 0.056(7) -0.023(7) 0.057(8) -0.092(10)
C46 0.124(12) 0.082(10) 0.181(15) 0.057(10) -0.051(11) -0.007(9)
C47 0.067(7) 0.048(6) 0.048(6) -0.002(6) 0.015(6) -0.025(6)
C48 0.32(2) 0.099(11) 0.093(11) 0.043(9) -0.104(13) -0.145(14)
C49 0.062(7) 0.061(7) 0.086(8) 0.004(6) 0.011(6) 0.009(6)
Cl1 0.083(2) 0.076(2) 0.217(4) -0.015(2) 0.044(3) 0.0114(18)
Cl2 0.093(2) 0.082(2) 0.108(2) 0.0193(19) 0.004(2) -0.0094(18)
N1 0.015(4) 0.029(4) 0.031(4) 0.002(3) 0.007(3) -0.002(3)
N2 0.021(5) 0.060(5) 0.036(5) -0.008(4) 0.009(4) -0.014(4)
N3 0.022(4) 0.035(5) 0.041(4) -0.008(4) -0.007(4) 0.006(3)
N4 0.038(4) 0.031(5) 0.034(5) 0.000(4) 0.012(4) -0.006(4)
N5 0.019(4) 0.039(5) 0.046(5) 0.004(4) 0.015(4) -0.006(4)
O1 0.036(4) 0.024(3) 0.037(3) 0.000(3) 0.012(3) 0.002(3)
O2 0.017(3) 0.029(3) 0.043(3) -0.004(3) 0.010(3) 0.001(3)
O3 0.036(4) 0.040(4) 0.047(4) -0.008(3) 0.035(3) 0.000(3)
O4 0.036(4) 0.028(3) 0.041(4) -0.005(3) 0.026(3) -0.005(3)
P1 0.0182(13) 0.0292(14) 0.0342(14) -0.0007(11) 0.0124(11) -0.0016(11)

loop_
_atom_type_symbol
_atom_type_description
_atom_type_scat_dispersion_real
_atom_type_scat_dispersion_imag
_atom_type_scat_source
C C 0.0033 0.0016 'International Tables Vol C Tables 4.2.6.8 and 6.1.1.4'
H H 0.0000 0.0000 'International Tables Vol C Tables 4.2.6.8 and 6.1.1.4'
N N 0.0061 0.0033 'International Tables Vol C Tables 4.2.6.8 and 6.1.1.4'
O O 0.0106 0.0060 'International Tables Vol C Tables 4.2.6.8 and 6.1.1.4'
Al Al 0.0645 0.0514 'International Tables Vol C Tables 4.2.6.8 and 6.1.1.4'
P P 0.1023 0.0942 'International Tables Vol C Tables 4.2.6.8 and 6.1.1.4'
Cl Cl 0.1484 0.1585 'International Tables Vol C Tables 4.2.6.8 and 6.1.1.4'

loop_
_geom_angle_atom_site_label_1
_geom_angle_atom_site_label_2
_geom_angle_atom_site_label_3
_geom_angle
O1 Al1 O2 116.6(2)
O1 Al1 O4 94.3(3)
O2 Al1 O4 97.2(3)
O1 Al1 O3 121.2(3)
O2 Al1 O3 120.6(3)
O4 Al1 O3 91.4(3)
O1 Al1 N1 85.3(2)
O2 Al1 N1 86.5(2)
O4 Al1 N1 176.0(3)
O3 Al1 N1 85.4(2)
O1 C1 C8 121.6(8)
O1 C1 C2 119.7(8)
C8 C1 C2 118.7(8)
C4 C2 C1 118.6(8)
C4 C2 C3 121.6(8)
C1 C2 C3 119.9(8)
C2 C3 H3A 109.5
C2 C3 H3B 109.5
H3A C3 H3B 109.5
C2 C3 H3C 109.5
H3A C3 H3C 109.5
H3B C3 H3C 109.5
C2 C4 C5 124.0(8)
C2 C4 H4 118.0
C5 C4 H4 118.0
C4 C5 C7 116.6(9)
C4 C5 C6 123.4(10)
C7 C5 C6 120.0(10)
C5 C6 H6A 109.5
C5 C6 H6B 109.5
H6A C6 H6B 109.5
C5 C6 H6C 109.5
H6A C6 H6C 109.5
H6B C6 H6C 109.5
C8 C7 C5 121.4(8)
C8 C7 H7 119.3
C5 C7 H7 119.3
C7 C8 C1 120.7(8)
C7 C8 C9 120.4(8)
C1 C8 C9 118.8(8)
N1 C9 C8 113.5(6)
N1 C9 H9A 108.9
C8 C9 H9A 108.9
N1 C9 H9B 108.9
C8 C9 H9B 108.9
H9A C9 H9B 107.7
O2 C10 C17 121.9(8)
O2 C10 C11 118.7(8)
C17 C10 C11 119.3(8)
C13 C11 C10 118.6(8)
C13 C11 C12 121.5(9)
C10 C11 C12 119.8(8)
C11 C12 H12A 109.5
C11 C12 H12B 109.5
H12A C12 H12B 109.5
C11 C12 H12C 109.5
H12A C12 H12C 109.5
H12B C12 H12C 109.5
C11 C13 C14 123.4(8)
C11 C13 H13 118.3
C14 C13 H13 118.3
C16 C14 C13 116.1(8)
C16 C14 C15 121.3(9)
C13 C14 C15 122.6(8)
C14 C15 H15A 109.5
C14 C15 H15B 109.5
H15A C15 H15B 109.5
C14 C15 H15C 109.5
H15A C15 H15C 109.5
H15B C15 H15C 109.5
C14 C16 C17 123.2(8)
C14 C16 H16 118.4
C17 C16 H16 118.4
C16 C17 C10 119.3(8)
C16 C17 C18 121.2(8)
C10 C17 C18 119.4(8)
C17 C18 N1 112.8(6)
C17 C18 H18A 109.0
N1 C18 H18A 109.0
C17 C18 H18B 109.0
N1 C18 H18B 109.0
H18A C18 H18B 107.8
O3 C19 C26 122.4(7)
O3 C19 C20 118.2(8)
C26 C19 C20 119.4(7)
C19 C20 C22 118.8(8)
C19 C20 C21 120.5(7)
C22 C20 C21 120.6(8)
C20 C21 H21A 109.5
C20 C21 H21B 109.5
H21A C21 H21B 109.5
C20 C21 H21C 109.5
H21A C21 H21C 109.5
H21B C21 H21C 109.5
C23 C22 C20 122.3(7)
C23 C22 H22 118.8
C20 C22 H22 118.8
C22 C23 C25 117.5(7)
C22 C23 C24 121.6(8)
C25 C23 C24 120.9(9)
C23 C24 H24A 109.5
C23 C24 H24B 109.5
H24A C24 H24B 109.5
C23 C24 H24C 109.5
H24A C24 H24C 109.5
H24B C24 H24C 109.5
C26 C25 C23 121.2(8)
C26 C25 H25 119.4
C23 C25 H25 119.4
C25 C26 C19 120.7(7)
C25 C26 C27 120.2(8)
C19 C26 C27 119.0(7)
N1 C27 C26 112.6(6)
N1 C27 H27A 109.1
C26 C27 H27A 109.1
N1 C27 H27B 109.1
C26 C27 H27B 109.1
H27A C27 H27B 107.8
O4 C28 C33 122.1(8)
O4 C28 C29 120.5(8)
C33 C28 C29 117.4(8)
C30 C29 C28 119.5(8)
C30 C29 H29 120.2
C28 C29 H29 120.2
C31 C30 C29 122.3(7)
C31 C30 H30 118.9
C29 C30 H30 118.9
C30 C31 C32 118.5(8)
C30 C31 H31 120.7
C32 C31 H31 120.7
C31 C32 C33 120.8(8)
C31 C32 H32 119.6
C33 C32 H32 119.6
C28 C33 C32 121.5(8)
C28 C33 H33 119.3
C32 C33 H33 119.3
N2 C34 C35 112.0(7)
N2 C34 C36 110.6(7)
C35 C34 C36 111.9(8)
N2 C34 H34 107.3
C35 C34 H34 107.3
C36 C34 H34 107.3
C34 C35 H35A 109.5
C34 C35 H35B 109.5
H35A C35 H35B 109.5
C34 C35 H35C 109.5
H35A C35 H35C 109.5
H35B C35 H35C 109.5
C34 C36 H36A 109.5
C34 C36 H36B 109.5
H36A C36 H36B 109.5
C34 C36 H36C 109.5
H36A C36 H36C 109.5
H36B C36 H36C 109.5
C38 C37 N2 110.7(7)
C38 C37 H37A 109.5
N2 C37 H37A 109.5
C38 C37 H37B 109.5
N2 C37 H37B 109.5
H37A C37 H37B 108.1
C37 C38 N5 115.3(9)
C37 C38 H38A 108.5
N5 C38 H38A 108.5
C37 C38 H38B 108.5
N5 C38 H38B 108.5
H38A C38 H38B 107.5
N3 C39 C41 112.5(8)
N3 C39 C40 110.7(8)
C41 C39 C40 111.1(9)
N3 C39 H39 107.4
C41 C39 H39 107.4
C40 C39 H39 107.4
C39 C40 H40A 109.5
C39 C40 H40B 109.5
H40A C40 H40B 109.5
C39 C40 H40C 109.5
H40A C40 H40C 109.5
H40B C40 H40C 109.5
C39 C41 H41A 109.5
C39 C41 H41B 109.5
H41A C41 H41B 109.5
C39 C41 H41C 109.5
H41A C41 H41C 109.5
H41B C41 H41C 109.5
C43 C42 N3 109.8(8)
C43 C42 H42A 109.7
N3 C42 H42A 109.7
C43 C42 H42B 109.7
N3 C42 H42B 109.7
H42A C42 H42B 108.2
N5 C43 C42 115.1(9)
N5 C43 H43A 108.5
C42 C43 H43A 108.5
N5 C43 H43B 108.5
C42 C43 H43B 108.5
H43A C43 H43B 107.5
N4 C44 C45 111.0(9)
N4 C44 C46 110.7(9)
C45 C44 C46 112.5(10)
N4 C44 H44 107.5
C45 C44 H44 107.5
C46 C44 H44 107.5
C44 C45 H45A 109.5
C44 C45 H45B 109.5
H45A C45 H45B 109.5
C44 C45 H45C 109.5
H45A C45 H45C 109.5
H45B C45 H45C 109.5
C44 C46 H46A 109.5
C44 C46 H46B 109.5
H46A C46 H46B 109.5
C44 C46 H46C 109.5
H46A C46 H46C 109.5
H46B C46 H46C 109.5
C48 C47 N4 108.4(8)
C48 C47 H47A 110.0
N4 C47 H47A 110.0
C48 C47 H47B 110.0
N4 C47 H47B 110.0
H47A C47 H47B 108.4
N5 C48 C47 117.2(9)
N5 C48 H48A 108.0
C47 C48 H48A 108.0
N5 C48 H48B 108.0
C47 C48 H48B 108.0
H48A C48 H48B 107.2
Cl1 C49 Cl2 111.5(6)
Cl1 C49 H49A 109.3
Cl2 C49 H49A 109.3
Cl1 C49 H49B 109.3
Cl2 C49 H49B 109.3
H49A C49 H49B 108.0
C27 N1 C9 109.1(6)
C27 N1 C18 109.1(6)
C9 N1 C18 107.6(6)
C27 N1 Al1 111.0(4)
C9 N1 Al1 110.2(4)
C18 N1 Al1 109.8(4)
C34 N2 C37 119.0(6)
C34 N2 P1 121.2(5)
C37 N2 P1 119.2(5)
C42 N3 C39 118.3(6)
C42 N3 P1 119.8(5)
C39 N3 P1 121.7(5)
C44 N4 C47 117.3(7)
C44 N4 P1 122.0(6)
C47 N4 P1 120.5(6)
C48 N5 C43 111.4(12)
C48 N5 C38 109.7(13)
C43 N5 C38 112.8(12)
C48 N5 P1 107.3(6)
C43 N5 P1 108.5(6)
C38 N5 P1 107.0(6)
C1 O1 Al1 140.5(5)
C10 O2 Al1 138.5(5)
C19 O3 Al1 138.8(5)
C28 O4 Al1 127.3(4)
N4 P1 N3 119.2(3)
N4 P1 N2 120.1(3)
N3 P1 N2 119.4(3)
N4 P1 N5 86.1(3)
N3 P1 N5 86.2(3)
N2 P1 N5 86.6(3)
N4 P1 H1P 93(3)
N3 P1 H1P 93(3)
N2 P1 H1P 95(3)
N5 P1 H1P 179(3)

loop_
_geom_bond_atom_site_label_1
_geom_bond_atom_site_label_2
_geom_bond_distance
Al1 O1 1.739(6)
Al1 O2 1.757(6)
Al1 O4 1.768(6)
Al1 O3 1.771(6)
Al1 N1 2.233(6)
C1 O1 1.319(9)
C1 C8 1.383(10)
C1 C2 1.392(11)
C2 C4 1.363(11)
C2 C3 1.470(11)
C3 H3A 0.9800
C3 H3B 0.9800
C3 H3C 0.9800
C4 C5 1.368(12)
C4 H4 0.9500
C5 C7 1.382(12)
C5 C6 1.505(13)
C6 H6A 0.9800
C6 H6B 0.9800
C6 H6C 0.9800
C7 C8 1.369(11)
C7 H7 0.9500
C8 C9 1.493(11)
C9 N1 1.476(9)
C9 H9A 0.9900
C9 H9B 0.9900
C10 O2 1.327(9)
C10 C17 1.383(10)
C10 C11 1.392(11)
C11 C13 1.379(11)
C11 C12 1.481(11)
C12 H12A 0.9800
C12 H12B 0.9800
C12 H12C 0.9800
C13 C14 1.381(11)
C13 H13 0.9500
C14 C16 1.366(10)
C14 C15 1.487(11)
C15 H15A 0.9800
C15 H15B 0.9800
C15 H15C 0.9800
C16 C17 1.382(10)
C16 H16 0.9500
C17 C18 1.478(10)
C18 N1 1.479(9)
C18 H18A 0.9900
C18 H18B 0.9900
C19 O3 1.333(8)
C19 C26 1.370(10)
C19 C20 1.377(10)
C20 C22 1.379(11)
C20 C21 1.494(11)
C21 H21A 0.9800
C21 H21B 0.9800
C21 H21C 0.9800
C22 C23 1.371(11)
C22 H22 0.9500
C23 C25 1.374(11)
C23 C24 1.504(11)
C24 H24A 0.9800
C24 H24B 0.9800
C24 H24C 0.9800
C25 C26 1.366(10)
C25 H25 0.9500
C26 C27 1.497(10)
C27 N1 1.473(9)
C27 H27A 0.9900
C27 H27B 0.9900
C28 O4 1.319(9)
C28 C33 1.359(10)
C28 C29 1.419(11)
C29 C30 1.368(10)
C29 H29 0.9500
C30 C31 1.351(10)
C30 H30 0.9500
C31 C32 1.365(11)
C31 H31 0.9500
C32 C33 1.382(11)
C32 H32 0.9500
C33 H33 0.9500
C34 N2 1.438(10)
C34 C35 1.488(12)
C34 C36 1.501(11)
C34 H34 1.0000
C35 H35A 0.9800
C35 H35B 0.9800
C35 H35C 0.9800
C36 H36A 0.9800
C36 H36B 0.9800
C36 H36C 0.9800
C37 C38 1.370(13)
C37 N2 1.440(10)
C37 H37A 0.9900
C37 H37B 0.9900
C38 N5 1.428(12)
C38 H38A 0.9900
C38 H38B 0.9900
C39 N3 1.447(10)
C39 C41 1.489(13)
C39 C40 1.531(13)
C39 H39 1.0000
C40 H40A 0.9800
C40 H40B 0.9800
C40 H40C 0.9800
C41 H41A 0.9800
C41 H41B 0.9800
C41 H41C 0.9800
C42 C43 1.394(13)
C42 N3 1.441(10)
C42 H42A 0.9900
C42 H42B 0.9900
C43 N5 1.385(12)
C43 H43A 0.9900
C43 H43B 0.9900
C44 N4 1.434(10)
C44 C45 1.487(14)
C44 C46 1.503(15)
C44 H44 1.0000
C45 H45A 0.9800
C45 H45B 0.9800
C45 H45C 0.9800
C46 H46A 0.9800
C46 H46B 0.9800
C46 H46C 0.9800
C47 C48 1.387(13)
C47 N4 1.435(10)
C47 H47A 0.9900
C47 H47B 0.9900
C48 N5 1.376(12)
C48 H48A 0.9900
C48 H48B 0.9900
C49 Cl1 1.696(10)
C49 Cl2 1.736(10)
C49 H49A 0.9900
C49 H49B 0.9900
N2 P1 1.667(7)
N3 P1 1.648(7)
N4 P1 1.647(7)
N5 P1 1.962(7)
P1 H1P 1.36(6)
